data_7713636
loop_
_publ_author_name
'Zhivkova, Tania'
'Culita, Daniela'
'Abudalleh, Abedulkadir'
'Dyakova, Lora'
'Mocanu, Teodora'
'Madalan, Augustin M.'
'Georgieva, Milena'
'Miloshev, George'
'Hanganu, Anamaria'
'Marinescu, Gabriela'
'Alexandrova, Radostina'

_publ_section_title
;
 Homo- and heterometallic complexes of Zn(II), {Zn(II)Au(I)}, and
 {Zn(II)Ag(I)} with pentadentate Schiff base ligands as promising
 anticancer agents
;
_journal_name_full 'Dalton Transactions'
_journal_paper_doi 10.1039/D3DT01749D
_journal_year 2023
_chemical_formula_moiety '2(C20 H28 Au1.5 N7 O2 Zn2), Cl O4, H2 O'
_chemical_formula_sum 'C40 H58 Au3 Cl N14 O9 Zn4'
_chemical_formula_weight 1766.83
_space_group_crystal_system monoclinic
_space_group_IT_number 15
_space_group_name_Hall '-C 2yc'
_space_group_name_H-M_alt 'C 1 2/c 1'
_atom_sites_solution_hydrogens mixed
_atom_sites_solution_primary iterative
_audit_creation_date 2023-04-06
_audit_creation_method
;
Olex2 1.5
(compiled 2023.03.06 svn.rbb2c1857 for OlexSys, GUI svn.r6748)
;
_audit_update_record
;
2023-04-06 deposited with the CCDC.	2023-07-21 downloaded from the CCDC.
;
_cell_angle_alpha 90
_cell_angle_beta 148.11(4)
_cell_angle_gamma 90
_cell_formula_units_Z 8
_cell_length_a 53.912(9)
_cell_length_b 12.3116(3)
_cell_length_c 31.451(5)
_cell_measurement_reflns_used 11270
_cell_measurement_temperature 293(2)
_cell_measurement_theta_max 27.4940
_cell_measurement_theta_min 2.4400
_cell_volume 11028(13)
_computing_cell_refinement 'CrysAlisPro 1.171.42.76a (Rigaku OD, 2022)'
_computing_data_collection 'CrysAlisPro 1.171.42.76a (Rigaku OD, 2022)'
_computing_data_reduction 'CrysAlisPro 1.171.42.76a (Rigaku OD, 2022)'
_computing_molecular_graphics 'Olex2 1.5 (Dolomanov et al., 2009)'
_computing_publication_material 'Olex2 1.5 (Dolomanov et al., 2009)'
_computing_structure_refinement 'SHELXL 2018/3 (Sheldrick, 2015)'
_computing_structure_solution 'SHELXT  (Sheldrick, 2015)'
_diffrn_ambient_temperature 293(2)
_diffrn_detector 'Hybrid Pixel Array Detector'
_diffrn_detector_area_resol_mean 10.0000
_diffrn_detector_type HyPix
_diffrn_measured_fraction_theta_full 0.991
_diffrn_measured_fraction_theta_max 0.990
_diffrn_measurement_details
;
List of Runs (angles in degrees, time in seconds):

  # Type    Start    End  Width  t~exp~   \w     \q     \k     \f   Frames
#--------------------------------------------------------------------------
  1  \w    -78.00 -51.00   0.50   85.00    --   -4.89 -28.00  90.00   54
  2  \w    -17.00  69.00   0.50   85.00    --   -4.89  28.00-108.00  172
  3  \w    -22.00  25.00   0.50   85.00    --   -4.89 -99.00  90.00   94
  4  \w    -26.00   4.00   0.50   85.00    --   -4.89 -28.00  90.00   60
  5  \w    -21.00   4.00   0.50   85.00    --    5.44 -19.00  60.00   50
;
_diffrn_measurement_device 'four-circle diffractometer'
_diffrn_measurement_device_type 'XtaLAB Synergy, Single source at offset/far, HyPix'
_diffrn_measurement_method '\w scans'
_diffrn_orient_matrix_type 'CrysAlisPro convention (1999,Acta A55,543-557)'
_diffrn_orient_matrix_UB_11 -0.0205463000
_diffrn_orient_matrix_UB_12 -0.0161143000
_diffrn_orient_matrix_UB_13 -0.0188263000
_diffrn_orient_matrix_UB_21 -0.0130268000
_diffrn_orient_matrix_UB_22 0.0027301000
_diffrn_orient_matrix_UB_23 -0.0381464000
_diffrn_orient_matrix_UB_31 0.0053548000
_diffrn_orient_matrix_UB_32 -0.0552457000
_diffrn_orient_matrix_UB_33 0.0036017000
_diffrn_radiation_monochromator mirror
_diffrn_radiation_probe x-ray
_diffrn_radiation_type 'Mo K\a'
_diffrn_radiation_wavelength 0.71073
_diffrn_reflns_av_R_equivalents 0.0464
_diffrn_reflns_av_unetI/netI 0.0455
_diffrn_reflns_Laue_measured_fraction_full 0.991
_diffrn_reflns_Laue_measured_fraction_max 0.990
_diffrn_reflns_limit_h_max 54
_diffrn_reflns_limit_h_min -66
_diffrn_reflns_limit_k_max 15
_diffrn_reflns_limit_k_min -14
_diffrn_reflns_limit_l_max 38
_diffrn_reflns_limit_l_min -38
_diffrn_reflns_number 36771
_diffrn_reflns_point_group_measured_fraction_full 0.991
_diffrn_reflns_point_group_measured_fraction_max 0.990
_diffrn_reflns_theta_full 25.242
_diffrn_reflns_theta_max 25.999
_diffrn_reflns_theta_min 2.102
_diffrn_source 'micro-focus sealed X-ray tube'
_diffrn_source_type 'PhotonJet (Mo) X-ray Source'
_exptl_absorpt_coefficient_mu 9.770
_exptl_absorpt_correction_T_max 1.000
_exptl_absorpt_correction_T_min 0.916
_exptl_absorpt_correction_type gaussian
_exptl_absorpt_process_details
;
CrysAlisPro 1.171.42.76a (Rigaku Oxford Diffraction, 2022)
Numerical absorption correction based on gaussian integration over
a multifaceted crystal model
Empirical absorption correction using spherical harmonics,
implemented in SCALE3 ABSPACK scaling algorithm.
;
_exptl_crystal_colour yellow
_exptl_crystal_colour_primary yellow
_exptl_crystal_density_diffrn 2.128
_exptl_crystal_description needle
_exptl_crystal_F_000 6736
_exptl_crystal_size_max 0.2
_exptl_crystal_size_mid 0.05
_exptl_crystal_size_min 0.04
_refine_diff_density_max 0.826
_refine_diff_density_min -0.745
_refine_diff_density_rms 0.113
_refine_ls_extinction_method none
_refine_ls_goodness_of_fit_ref 1.039
_refine_ls_hydrogen_treatment mixed
_refine_ls_matrix_type full
_refine_ls_number_parameters 679
_refine_ls_number_reflns 10727
_refine_ls_number_restraints 29
_refine_ls_restrained_S_all 1.038
_refine_ls_R_factor_all 0.0506
_refine_ls_R_factor_gt 0.0320
_refine_ls_shift/su_max 0.001
_refine_ls_shift/su_mean 0.000
_refine_ls_structure_factor_coef Fsqd
_refine_ls_weighting_details 'w=1/[\s^2^(Fo^2^)+(0.0277P)^2^+4.0903P] where P=(Fo^2^+2Fc^2^)/3'
_refine_ls_weighting_scheme calc
_refine_ls_wR_factor_gt 0.0642
_refine_ls_wR_factor_ref 0.0692
_reflns_Friedel_coverage 0.000
_reflns_number_gt 8194
_reflns_number_total 10727
_reflns_threshold_expression 'I > 2\s(I)'
_cod_data_source_file d3dt01749d2.cif
_cod_data_source_block znaudmenclo4
_cod_original_cell_volume 11028(7)
_cod_database_code 7713636
_shelx_shelxl_version_number 2018/3
_chemical_oxdiff_formula 'C20 H10 N3 O4 Zn1 Au1'
_shelx_space_group_comment
;
The symmetry employed for this shelxl refinement is uniquely defined
by the following loop, which should always be used as a source of
symmetry information in preference to the above space-group names.
They are only intended as comments.
;
_shelx_estimated_absorpt_t_max 0.696
_shelx_estimated_absorpt_t_min 0.245
_reflns_odcompleteness_completeness 98.60
_reflns_odcompleteness_iscentric 1
_reflns_odcompleteness_theta 26.32
_olex2_refinement_description
;
1. Others
 Fixed Sof: Au4(0.5) Au2(0.5)
 Fixed U12: Au4(-0) Au2(0)
 Fixed U23: Au4(0) Au2(0)
 Fixed Uiso: H3(0.077) H11(0.071) H17(0.064) H32(0.077) H5(0.078) H12A(0.099)
 H12B(0.099) H23(0.087) H27(0.086) H9A(0.141) H9B(0.141) H9C(0.141) H15A(0.114)
 H15B(0.114) H15C(0.114) H13A(0.1) H13B(0.1) H33A(0.106) H33B(0.106)
 H33C(0.106) H33D(0.106) H7A(0.086) H7B(0.086) H14A(0.148) H14B(0.148)
 H14C(0.148) H29A(0.143) H29B(0.143) H36A(0.107) H36B(0.107) H36C(0.107)
 H30A(0.21) H30B(0.21) H30C(0.21) H31A(0.207) H31B(0.207) H31C(0.207)
 H25(0.102) H28A(0.123) H28B(0.123) H16A(0.166) H16B(0.166) H16C(0.166)
 H60A(0.203) H60B(0.203) H60C(0.203) H8A(0.107) H8B(0.107) H10A(0.174)
 H10B(0.174) H10C(0.174) H35A(0.192) H35B(0.192) H35C(0.192) H34A(0.085)
 H34B(0.085) H34C(0.065) H34D(0.065) H36D(0.107) H36E(0.107) H36F(0.107)
 H9D(0.157) H9E(0.157)
 Fixed X: Au4(0.5) Au2(0.5) H3(0.406471) H11(0.450275) H17(0.473546)
 H32(0.261627) H5(0.388702) H12A(0.500928) H12B(0.538915) H23(0.244746)
 H27(0.274876) H9A(0.626882) H9B(0.635367) H9C(0.585136) H15A(0.647316)
 H15B(0.64966) H15C(0.612204) H13A(0.549557) H13B(0.581216) H33A(0.319889)
 H33B(0.264732) H33C(0.300858) H33D(0.260032) H7A(0.524458) H7B(0.571085)
 H14A(0.64368) H14B(0.602022) H14C(0.641578) H29A(0.339468) H29B(0.369243)
 H36A(0.384492) H36B(0.400631) H36C(0.380027) H30A(0.393876) H30B(0.398731)
 H30C(0.415355) H31A(0.281487) H31B(0.319227) H31C(0.313596) H25(0.254634)
 H28A(0.299639) H28B(0.27049) H16A(0.326041) H16B(0.322187) H16C(0.343517)
 H60A(0.199259) H60B(0.250634) H60C(0.227791) H8A(0.54771) H8B(0.589913)
 H10A(0.662036) H10B(0.636069) H10C(0.663254) H35A(0.32476) H35B(0.274846)
 H35C(0.302166) H34A(0.258657) H34B(0.293062) H34C(0.311523) H34D(0.352369)
 H36D(0.395189) H36E(0.368708) H36F(0.378793)
 Fixed Y: H3(-0.13348) H11(0.308312) H17(-0.215409) H32(0.882549) H5(0.185232)
 H12A(0.447158) H12B(0.401561) H23(0.790753) H27(0.355768) H9A(-0.245638) H9B(-
 0.119866) H9C(-0.165571) H15A(0.376973) H15B(0.256027) H15C(0.290948)
 H13A(0.448807) H13B(0.487576) H33A(0.983922) H33B(0.985171) H33C(0.997707)
 H33D(0.961981) H7A(-0.322852) H7B(-0.278699) H14A(0.427982) H14B(0.388956)
 H14C(0.307106) H29A(0.183268) H29B(0.255183) H36A(0.947627) H36B(0.843028)
 H36C(0.833448) H30A(0.255195) H30B(0.38152) H30C(0.323534) H31A(0.341679)
 H31B(0.381674) H31C(0.257274) H25(0.472605) H28A(0.225534) H28B(0.25539) H16A(-
 0.054409) H16B(0.070343) H16C(-0.007882) H60A(0.605203) H60B(0.599331)
 H60C(0.712303) H8A(-0.274222) H8B(-0.337481) H10A(-0.242501) H10B(-0.177604)
 H10C(-0.115199) H35A(0.771367) H35B(0.794825) H35C(0.88673) H34A(0.906154)
 H34B(1.004833) H34C(1.013515) H34D(0.968609) H36D(0.861113) H36E(0.962159)
 H36F(0.954741)
 Fixed Z: Au4(0.25) Au2(0.25) H3(0.341559) H11(0.396573) H17(0.416607) H32(-
 0.120936) H5(0.320772) H12A(0.450735) H12B(0.537441) H23(-0.209219) H27(-
 0.119355) H9A(0.505039) H9B(0.518604) H9C(0.435738) H15A(0.668655)
 H15B(0.656622) H15C(0.635978) H13A(0.467524) H13B(0.551448) H33A(0.024103)
 H33B(-0.058446) H33C(-0.016892) H33D(-0.045883) H7A(0.459425) H7B(0.547726)
 H14A(0.590717) H14B(0.501313) H14C(0.572103) H29A(0.082215) H29B(0.094404)
 H36A(0.213171) H36B(0.212281) H36C(0.228362) H30A(0.213845) H30B(0.225365)
 H30C(0.207816) H31A(0.039183) H31B(0.126842) H31C(0.109311) H25(-0.205806)
 H28A(-0.040952) H28B(-0.042543) H16A(0.234956) H16B(0.238704) H16C(0.304008)
 H60A(-0.335568) H60B(-0.278533) H60C(-0.301737) H8A(0.427429) H8B(0.509188)
 H10A(0.627687) H10B(0.625759) H10C(0.629522) H35A(0.155048) H35B(0.063507)
 H35C(0.127313) H34A(-0.002836) H34B(0.052241) H34C(0.070754) H34D(0.102298)
 H36D(0.216207) H36E(0.196237) H36F(0.162)
;
_olex2_submission_special_instructions 'No special instructions were received'
_oxdiff_exptl_absorpt_empirical_details
;
Empirical correction (ABSPACK) includes:
- Absorption correction using spherical harmonics
- Frame scaling
;
_oxdiff_exptl_absorpt_empirical_full_max 1.421
_oxdiff_exptl_absorpt_empirical_full_min 0.660

loop_
_space_group_symop_operation_xyz
'x, y, z'
'-x, y, -z+1/2'
'x+1/2, y+1/2, z'
'-x+1/2, y+1/2, -z+1/2'
'-x, -y, -z'
'x, -y, z-1/2'
'-x+1/2, -y+1/2, -z'
'x+1/2, -y+1/2, z-1/2'

loop_
_atom_site_label
_atom_site_type_symbol
_atom_site_fract_x
_atom_site_fract_y
_atom_site_fract_z
_atom_site_U_iso_or_equiv
_atom_site_adp_type
_atom_site_occupancy
_atom_site_site_symmetry_order
_atom_site_calc_flag
_atom_site_refinement_flags_posn
_atom_site_refinement_flags_adp
_atom_site_refinement_flags_occupancy
_atom_site_disorder_assembly
_atom_site_disorder_group
Au4 Au 0.500000 0.75383(2) 0.250000 0.04291(8) Uani 1 2 d S T P . .
Au2 Au 0.500000 0.25877(2) 0.250000 0.04530(8) Uani 1 2 d S T P . .
Au1 Au 0.44130(2) 0.03817(2) 0.18439(2) 0.04801(7) Uani 1 1 d . . . . .
Au3 Au 0.47668(2) 0.52754(2) 0.16513(2) 0.05394(7) Uani 1 1 d . . . . .
Zn4 Zn 0.33275(2) 0.73005(4) 0.06665(4) 0.04200(15) Uani 1 1 d . . . . .
Zn2 Zn 0.55286(2) 0.20028(4) 0.47986(4) 0.04252(15) Uani 1 1 d . . . . .
Zn1 Zn 0.55763(2) -0.04196(4) 0.47360(4) 0.04300(15) Uani 1 1 d . . . . .
Zn3 Zn 0.33808(2) 0.48600(5) 0.06514(5) 0.05249(17) Uani 1 1 d D . . . .
Cl1 Cl 0.32675(8) 0.40133(16) 0.24761(14) 0.0849(5) Uani 1 1 d . . . . .
O1 O 0.52008(14) 0.0659(3) 0.4574(2) 0.0466(9) Uani 1 1 d . . . . .
O2 O 0.59827(15) 0.0850(3) 0.5316(3) 0.0467(9) Uani 1 1 d . . . . .
O4 O 0.33755(17) 0.5978(3) 0.1084(3) 0.0562(10) Uani 1 1 d D . . . .
O3 O 0.30175(14) 0.6124(3) -0.0174(3) 0.0546(10) Uani 1 1 d . . . . .
N12 N 0.39677(19) 0.4849(4) 0.1143(3) 0.0581(13) Uani 1 1 d . . . . .
N14 N 0.39781(18) 0.7550(3) 0.1373(3) 0.0510(12) Uani 1 1 d . . . . .
N5 N 0.51219(19) -0.0355(3) 0.3570(3) 0.0536(12) Uani 1 1 d . . . . .
N1 N 0.52656(18) -0.1600(3) 0.4658(3) 0.0514(12) Uani 1 1 d . . . . .
C39 C 0.4349(2) 0.7559(4) 0.1786(4) 0.0438(13) Uani 1 1 d . . . . .
N7 N 0.52424(19) 0.2448(3) 0.3817(3) 0.0533(12) Uani 1 1 d . . . . .
N4 N 0.59593(18) 0.3384(3) 0.5534(3) 0.0557(12) Uani 1 1 d . . . . .
C1 C 0.4797(2) 0.0525(4) 0.4162(3) 0.0440(12) Uani 1 1 d . . . . .
N11 N 0.32652(19) 0.8589(4) 0.1047(3) 0.0562(13) Uani 1 1 d D U . . .
C37 C 0.4256(2) 0.4982(4) 0.1325(4) 0.0533(15) Uani 1 1 d . . . . .
N3 N 0.5095(2) 0.2848(4) 0.4582(3) 0.0561(13) Uani 1 1 d . . . . .
N8 N 0.2976(2) 0.3889(4) -0.0329(4) 0.0724(16) Uani 1 1 d . . . . .
N10 N 0.29218(18) 0.8359(4) -0.0273(3) 0.0569(12) Uani 1 1 d . . . . .
N2 N 0.60260(19) -0.1757(4) 0.5220(3) 0.0554(13) Uani 1 1 d . . . . .
N9 N 0.3458(2) 0.3369(4) 0.1108(4) 0.0681(15) Uani 1 1 d . . . . .
C6 C 0.4517(2) 0.1443(5) 0.3879(4) 0.0489(14) Uani 1 1 d . . . . .
C20 C 0.5147(2) 0.2546(4) 0.3331(4) 0.0467(13) Uani 1 1 d . . . . .
C21 C 0.2845(2) 0.6182(5) -0.0806(4) 0.0538(15) Uani 1 1 d . . . . .
C18 C 0.4865(2) -0.0096(4) 0.2944(4) 0.0472(13) Uani 1 1 d . . . . .
C19 C 0.3938(3) 0.0824(5) 0.0725(5) 0.0592(16) Uani 1 1 d . . . . .
C2 C 0.4614(2) -0.0522(4) 0.3982(4) 0.0506(14) Uani 1 1 d . . . . .
N6 N 0.3664(2) 0.1061(5) 0.0083(4) 0.0823(18) Uani 1 1 d . . . . .
C26 C 0.2769(2) 0.5226(6) -0.1163(4) 0.0638(18) Uani 1 1 d . . . . .
C22 C 0.2713(2) 0.7197(5) -0.1175(4) 0.0580(15) Uani 1 1 d . . . . .
C3 C 0.4175(2) -0.0637(5) 0.3524(4) 0.0640(17) Uani 1 1 d . . . . .
H3 H 0.406471 -0.133480 0.341559 0.077 Uiso 1 1 calc R U . . .
C11 C 0.4698(2) 0.2546(5) 0.4140(4) 0.0591(16) Uani 1 1 d . . . . .
H11 H 0.450275 0.308312 0.396573 0.071 Uiso 1 1 calc R U . . .
C17 C 0.4873(2) -0.1511(4) 0.4273(4) 0.0536(15) Uani 1 1 d . . . . .
H17 H 0.473546 -0.215409 0.416607 0.064 Uiso 1 1 calc R U . . .
C4 C 0.3890(2) 0.0234(6) 0.3217(4) 0.0674(18) Uani 1 1 d . . . . .
C38 C 0.5240(3) 0.5573(5) 0.1891(4) 0.0672(18) Uani 1 1 d . . . . .
C32 C 0.2743(2) 0.8215(5) -0.0894(4) 0.0643(17) Uani 1 1 d . . . . .
H32 H 0.261627 0.882549 -0.120936 0.077 Uiso 1 1 calc R U . . .
C5 C 0.4071(2) 0.1254(6) 0.3405(4) 0.0649(18) Uani 1 1 d . . . . .
H5 H 0.388702 0.185232 0.320772 0.078 Uiso 1 1 calc R U . . .
C12 C 0.5268(3) 0.3964(5) 0.4911(5) 0.083(2) Uani 1 1 d . . . . .
H12A H 0.500928 0.447158 0.450735 0.099 Uiso 1 1 calc R U . . .
H12B H 0.538915 0.401561 0.537441 0.099 Uiso 1 1 calc R U . . .
C23 C 0.2536(2) 0.7240(7) -0.1851(4) 0.0724(19) Uani 1 1 d . . . . .
H23 H 0.244746 0.790753 -0.209219 0.087 Uiso 1 1 calc R U . . .
C27 C 0.2829(2) 0.4133(6) -0.0899(5) 0.072(2) Uani 1 1 d . . . . .
H27 H 0.274876 0.355768 -0.119355 0.086 Uiso 1 1 calc R U . . .
C9 C 0.6134(3) -0.1768(6) 0.4929(5) 0.094(3) Uani 1 1 d . . . . .
H9A H 0.626882 -0.245638 0.505039 0.141 Uiso 1 1 calc R U . . .
H9B H 0.635367 -0.119866 0.518604 0.141 Uiso 1 1 calc R U . . .
H9C H 0.585136 -0.165571 0.435738 0.141 Uiso 1 1 calc R U . . .
C15 C 0.6291(3) 0.3134(5) 0.6357(4) 0.076(2) Uani 1 1 d . . . . .
H15A H 0.647316 0.376973 0.668655 0.114 Uiso 1 1 calc R U . . .
H15B H 0.649660 0.256027 0.656622 0.114 Uiso 1 1 calc R U . . .
H15C H 0.612204 0.290948 0.635978 0.114 Uiso 1 1 calc R U . . .
N13 N 0.5493(3) 0.5756(6) 0.1996(5) 0.099(2) Uani 1 1 d . . . . .
C13 C 0.5638(3) 0.4262(5) 0.5149(5) 0.084(2) Uani 1 1 d . . . . .
H13A H 0.549557 0.448807 0.467524 0.100 Uiso 1 1 calc R U . . .
H13B H 0.581216 0.487576 0.551448 0.100 Uiso 1 1 calc R U . . .
C33 C 0.2917(3) 0.9447(5) -0.0090(5) 0.088(2) Uani 1 1 d D . . . .
H33A H 0.319889 0.983922 0.024103 0.106 Uiso 0.720(18) 1 calc R U P A 1
H33B H 0.264732 0.985171 -0.058446 0.106 Uiso 0.720(18) 1 calc R U P A 1
H33C H 0.300858 0.997707 -0.016892 0.106 Uiso 0.280(18) 1 calc R U P A 2
H33D H 0.260032 0.961981 -0.045883 0.106 Uiso 0.280(18) 1 calc R U P A 2
C7 C 0.5482(3) -0.2666(4) 0.4921(5) 0.0715(18) Uani 1 1 d . . . . .
H7A H 0.524458 -0.322852 0.459425 0.086 Uiso 1 1 calc R U . . .
H7B H 0.571085 -0.278699 0.547726 0.086 Uiso 1 1 calc R U . . .
C14 C 0.6232(3) 0.3683(6) 0.5545(5) 0.099(3) Uani 1 1 d . . . . .
H14A H 0.643680 0.427982 0.590717 0.148 Uiso 1 1 calc R U . . .
H14B H 0.602022 0.388956 0.501313 0.148 Uiso 1 1 calc R U . . .
H14C H 0.641578 0.307106 0.572103 0.148 Uiso 1 1 calc R U . . .
C29 C 0.3415(4) 0.2542(5) 0.0718(7) 0.119(4) Uani 1 1 d . . . . .
H29A H 0.339468 0.183268 0.082215 0.143 Uiso 1 1 calc R U . . .
H29B H 0.369243 0.255183 0.094404 0.143 Uiso 1 1 calc R U . . .
O6 O 0.3102(6) 0.4437(9) 0.2591(12) 0.316(8) Uani 1 1 d . . . . .
C36B C 0.3781(14) 0.872(3) 0.199(2) 0.071(4) Uani 0.280(18) 1 d . U P A 2
H36A H 0.384492 0.947627 0.213171 0.107 Uiso 0.280(18) 1 calc R U P A 2
H36B H 0.400631 0.843028 0.212281 0.107 Uiso 0.280(18) 1 calc R U P A 2
H36C H 0.380027 0.833448 0.228362 0.107 Uiso 0.280(18) 1 calc R U P A 2
C30 C 0.3924(3) 0.3231(7) 0.1968(6) 0.140(4) Uani 1 1 d . . . . .
H30A H 0.393876 0.255195 0.213845 0.210 Uiso 1 1 calc R U . . .
H30B H 0.398731 0.381520 0.225365 0.210 Uiso 1 1 calc R U . . .
H30C H 0.415355 0.323534 0.207816 0.210 Uiso 1 1 calc R U . . .
C31 C 0.3123(4) 0.3287(7) 0.0953(8) 0.138(4) Uani 1 1 d . . . . .
H31A H 0.281487 0.341679 0.039183 0.207 Uiso 1 1 calc R U . . .
H31B H 0.319227 0.381674 0.126842 0.207 Uiso 1 1 calc R U . . .
H31C H 0.313596 0.257274 0.109311 0.207 Uiso 1 1 calc R U . . .
O9 O 0.4008(5) 0.6333(7) 0.3018(9) 0.180(4) Uani 1 1 d D . . . .
O7 O 0.3721(3) 0.3987(6) 0.3139(5) 0.223(6) Uani 1 1 d . . . . .
C25 C 0.2594(3) 0.5352(8) -0.1828(5) 0.085(2) Uani 1 1 d . . . . .
H25 H 0.254634 0.472605 -0.205806 0.102 Uiso 1 1 calc R U . . .
C28 C 0.2986(3) 0.2725(5) -0.0177(5) 0.102(3) Uani 1 1 d . . . . .
H28A H 0.299639 0.225534 -0.040952 0.123 Uiso 1 1 calc R U . . .
H28B H 0.270490 0.255390 -0.042543 0.123 Uiso 1 1 calc R U . . .
C24 C 0.2489(3) 0.6319(8) -0.2166(5) 0.084(2) Uani 1 1 d . . . . .
C16 C 0.3408(3) 0.0063(7) 0.2702(6) 0.111(3) Uani 1 1 d . . . . .
H16A H 0.326041 -0.054409 0.234956 0.166 Uiso 1 1 calc R U . . .
H16B H 0.322187 0.070343 0.238704 0.166 Uiso 1 1 calc R U . . .
H16C H 0.343517 -0.007882 0.304008 0.166 Uiso 1 1 calc R U . . .
C60 C 0.2299(3) 0.6377(11) -0.2900(6) 0.135(4) Uani 1 1 d . . . . .
H60A H 0.199259 0.605203 -0.335568 0.203 Uiso 1 1 calc R U . . .
H60B H 0.250634 0.599331 -0.278533 0.203 Uiso 1 1 calc R U . . .
H60C H 0.227791 0.712303 -0.301737 0.203 Uiso 1 1 calc R U . . .
C8 C 0.5714(3) -0.2715(5) 0.4841(6) 0.089(2) Uani 1 1 d . . . . .
H8A H 0.547710 -0.274222 0.427429 0.107 Uiso 1 1 calc R U . . .
H8B H 0.589913 -0.337481 0.509188 0.107 Uiso 1 1 calc R U . . .
C10 C 0.6445(3) -0.1779(7) 0.6084(5) 0.116(3) Uani 1 1 d . . . . .
H10A H 0.662036 -0.242501 0.627687 0.174 Uiso 1 1 calc R U . . .
H10B H 0.636069 -0.177604 0.625759 0.174 Uiso 1 1 calc R U . . .
H10C H 0.663254 -0.115199 0.629522 0.174 Uiso 1 1 calc R U . . .
O5 O 0.3139(5) 0.4804(10) 0.2043(7) 0.282(8) Uani 1 1 d . . . . .
O8 O 0.3076(3) 0.3031(6) 0.2112(6) 0.213(5) Uani 1 1 d . . . . .
C35 C 0.3053(4) 0.8251(7) 0.1134(7) 0.128(4) Uani 1 1 d . . . . .
H35A H 0.324760 0.771367 0.155048 0.192 Uiso 1 1 calc R U . . .
H35B H 0.274846 0.794825 0.063507 0.192 Uiso 1 1 calc R U . . .
H35C H 0.302166 0.886730 0.127313 0.192 Uiso 1 1 calc R U . . .
C34A C 0.2893(5) 0.9338(7) 0.0338(8) 0.070(4) Uani 0.720(18) 1 d D U P A 1
H34A H 0.258657 0.906154 -0.002836 0.085 Uiso 0.720(18) 1 calc R U P A 1
H34B H 0.293062 1.004833 0.052241 0.085 Uiso 0.720(18) 1 calc R U P A 1
C34B C 0.3214(11) 0.9517(15) 0.0682(16) 0.054(7) Uani 0.280(18) 1 d D U P A 2
H34C H 0.311523 1.013515 0.070754 0.065 Uiso 0.280(18) 1 calc R U P A 2
H34D H 0.352369 0.968609 0.102298 0.065 Uiso 0.280(18) 1 calc R U P A 2
C36A C 0.3711(5) 0.9139(12) 0.1758(8) 0.071(4) Uani 0.720(18) 1 d D U P A 1
H36D H 0.395189 0.861113 0.216207 0.107 Uiso 0.720(18) 1 calc R U P A 1
H36E H 0.368708 0.962159 0.196237 0.107 Uiso 0.720(18) 1 calc R U P A 1
H36F H 0.378793 0.954741 0.162000 0.107 Uiso 0.720(18) 1 calc R U P A 1
H2 H 0.608(2) 0.097(5) 0.525(4) 0.07(2) Uiso 1 1 d . . . . .
H4 H 0.3658(9) 0.601(5) 0.1616(6) 0.10(3) Uiso 1 1 d D . . . .
H9D H 0.381(3) 0.614(9) 0.252(3) 0.157 Uiso 1 1 d D U . . .
H9E H 0.413(4) 0.568(5) 0.326(6) 0.157 Uiso 1 1 d D U . . .

loop_
_atom_site_aniso_label
_atom_site_aniso_U_11
_atom_site_aniso_U_22
_atom_site_aniso_U_33
_atom_site_aniso_U_23
_atom_site_aniso_U_13
_atom_site_aniso_U_12
Au4 0.03362(17) 0.03879(15) 0.0462(2) 0.000 0.03224(17) 0.000
Au2 0.0540(2) 0.03910(15) 0.04285(19) 0.000 0.04115(19) 0.000
Au1 0.04749(15) 0.04984(12) 0.04518(15) -0.00462(9) 0.03909(14) -0.00520(9)
Au3 0.04560(15) 0.05296(13) 0.05344(16) -0.00527(10) 0.04043(15) 0.00002(10)
Zn4 0.0354(4) 0.0394(3) 0.0436(4) -0.0022(3) 0.0323(4) -0.0010(2)
Zn2 0.0488(4) 0.0383(3) 0.0456(4) -0.0018(3) 0.0410(4) -0.0012(3)
Zn1 0.0439(4) 0.0385(3) 0.0456(4) 0.0012(3) 0.0379(4) 0.0021(2)
Zn3 0.0421(4) 0.0392(3) 0.0576(5) -0.0050(3) 0.0393(4) -0.0020(3)
Cl1 0.0696(14) 0.0813(13) 0.0737(15) 0.0019(10) 0.0559(14) 0.0082(10)
O1 0.045(2) 0.0435(19) 0.060(3) 0.0005(17) 0.046(2) 0.0009(16)
O2 0.043(2) 0.048(2) 0.050(3) -0.0015(17) 0.040(2) -0.0004(16)
O4 0.073(3) 0.039(2) 0.062(3) -0.0033(19) 0.059(3) -0.0048(19)
O3 0.051(3) 0.049(2) 0.051(3) -0.0044(18) 0.041(3) 0.0021(17)
N12 0.041(3) 0.056(3) 0.061(4) -0.004(2) 0.041(3) 0.002(2)
N14 0.043(3) 0.046(3) 0.062(4) 0.005(2) 0.044(3) 0.005(2)
N5 0.056(3) 0.048(3) 0.048(4) -0.007(2) 0.043(3) -0.005(2)
N1 0.056(3) 0.046(3) 0.056(3) 0.006(2) 0.048(3) 0.000(2)
C39 0.047(4) 0.034(3) 0.052(4) -0.001(2) 0.043(4) 0.001(2)
N7 0.063(4) 0.052(3) 0.048(3) 0.002(2) 0.048(3) 0.002(2)
N4 0.054(3) 0.044(3) 0.046(3) -0.003(2) 0.038(3) -0.002(2)
C1 0.041(3) 0.057(3) 0.038(3) -0.001(2) 0.034(3) 0.001(2)
N11 0.060(4) 0.050(3) 0.070(4) -0.014(2) 0.057(4) -0.009(2)
C37 0.048(4) 0.037(3) 0.051(4) -0.005(2) 0.038(4) 0.005(2)
N3 0.068(4) 0.051(3) 0.072(4) 0.000(2) 0.063(4) 0.004(2)
N8 0.050(4) 0.060(3) 0.060(4) -0.019(3) 0.039(4) -0.007(3)
N10 0.052(3) 0.052(3) 0.049(4) 0.005(2) 0.040(3) 0.007(2)
N2 0.060(4) 0.049(3) 0.061(4) 0.010(2) 0.052(3) 0.013(2)
N9 0.064(4) 0.040(3) 0.092(5) -0.002(3) 0.065(4) -0.003(2)
C6 0.040(4) 0.067(4) 0.043(4) 0.001(3) 0.036(3) 0.007(3)
C20 0.050(4) 0.035(3) 0.044(4) -0.004(2) 0.039(3) -0.003(2)
C21 0.031(3) 0.080(4) 0.040(4) -0.010(3) 0.028(3) -0.003(3)
C18 0.052(4) 0.042(3) 0.050(4) -0.010(3) 0.044(4) -0.007(2)
C19 0.059(5) 0.069(4) 0.061(5) 0.000(3) 0.052(4) 0.002(3)
C2 0.050(4) 0.063(3) 0.051(4) -0.006(3) 0.045(4) -0.009(3)
N6 0.071(5) 0.114(5) 0.061(5) 0.011(4) 0.056(4) 0.013(4)
C26 0.033(4) 0.093(5) 0.043(4) -0.017(3) 0.028(4) -0.002(3)
C22 0.033(4) 0.084(4) 0.040(4) -0.002(3) 0.028(4) -0.001(3)
C3 0.057(4) 0.084(4) 0.060(5) -0.015(3) 0.051(4) -0.018(3)
C11 0.065(5) 0.062(4) 0.065(5) 0.007(3) 0.058(4) 0.016(3)
C17 0.063(4) 0.052(3) 0.053(4) -0.003(3) 0.051(4) -0.011(3)
C4 0.044(4) 0.100(5) 0.059(5) -0.020(4) 0.044(4) -0.011(4)
C38 0.054(5) 0.078(4) 0.057(5) -0.005(3) 0.045(4) -0.002(3)
C32 0.049(4) 0.068(4) 0.056(5) 0.023(3) 0.041(4) 0.016(3)
C5 0.052(4) 0.091(5) 0.057(5) -0.003(4) 0.047(4) 0.010(3)
C12 0.130(7) 0.043(3) 0.140(7) -0.002(4) 0.126(7) 0.006(4)
C23 0.039(4) 0.123(6) 0.037(4) 0.005(4) 0.029(4) 0.001(4)
C27 0.041(4) 0.076(5) 0.060(5) -0.028(4) 0.037(4) -0.005(3)
C9 0.122(7) 0.099(6) 0.118(7) 0.029(5) 0.111(7) 0.041(5)
C15 0.077(5) 0.062(4) 0.053(5) -0.007(3) 0.049(5) -0.005(3)
N13 0.090(6) 0.121(5) 0.114(6) 0.000(4) 0.091(6) -0.003(4)
C13 0.086(6) 0.051(4) 0.071(6) -0.002(3) 0.059(5) 0.001(4)
C33 0.096(7) 0.047(4) 0.083(7) 0.018(4) 0.070(6) 0.024(4)
C7 0.078(5) 0.038(3) 0.083(5) 0.008(3) 0.066(5) 0.006(3)
C14 0.100(7) 0.092(5) 0.098(7) -0.019(5) 0.083(7) -0.039(5)
C29 0.141(10) 0.041(4) 0.162(11) -0.007(5) 0.126(10) -0.003(4)
O6 0.449(18) 0.241(11) 0.59(2) -0.212(14) 0.498(19) -0.189(12)
C36B 0.070(7) 0.082(10) 0.059(8) -0.025(7) 0.054(7) -0.018(7)
C30 0.089(8) 0.098(7) 0.113(9) 0.034(6) 0.066(8) -0.001(5)
C31 0.167(10) 0.094(6) 0.237(13) 0.036(7) 0.186(11) 0.020(6)
O9 0.252(10) 0.148(6) 0.299(11) -0.061(7) 0.260(11) -0.053(7)
O7 0.071(5) 0.121(6) 0.125(8) -0.018(5) 0.026(5) 0.030(4)
C25 0.045(5) 0.135(7) 0.055(5) -0.031(5) 0.040(5) -0.009(4)
C28 0.054(5) 0.052(4) 0.082(7) -0.027(4) 0.038(5) -0.013(3)
C24 0.044(5) 0.148(8) 0.043(5) -0.008(5) 0.034(4) -0.003(5)
C16 0.054(5) 0.146(7) 0.118(8) -0.048(6) 0.071(6) -0.029(5)
C60 0.081(7) 0.268(14) 0.068(7) -0.017(8) 0.065(6) -0.009(8)
C8 0.105(6) 0.052(4) 0.114(7) 0.012(4) 0.094(6) 0.018(4)
C10 0.092(7) 0.128(7) 0.073(7) 0.022(6) 0.061(6) 0.051(6)
O5 0.234(14) 0.251(13) 0.128(10) 0.096(9) 0.115(10) 0.072(10)
O8 0.117(7) 0.123(6) 0.177(9) -0.081(6) 0.088(7) -0.036(5)
C35 0.160(9) 0.117(7) 0.217(11) -0.081(7) 0.178(9) -0.064(6)
C34A 0.055(8) 0.049(5) 0.082(8) -0.007(5) 0.054(7) 0.007(4)
C34B 0.049(16) 0.033(10) 0.055(15) 0.009(9) 0.040(14) 0.014(9)
C36A 0.070(7) 0.082(10) 0.059(8) -0.025(7) 0.054(7) -0.018(7)

loop_
_atom_type_symbol
_atom_type_description
_atom_type_scat_dispersion_real
_atom_type_scat_dispersion_imag
_atom_type_scat_source
C C 0.0033 0.0016 'International Tables Vol C Tables 4.2.6.8 and 6.1.1.4'
H H 0.0000 0.0000 'International Tables Vol C Tables 4.2.6.8 and 6.1.1.4'
Au Au -2.0133 8.8022 'International Tables Vol C Tables 4.2.6.8 and 6.1.1.4'
Cl Cl 0.1484 0.1585 'International Tables Vol C Tables 4.2.6.8 and 6.1.1.4'
N N 0.0061 0.0033 'International Tables Vol C Tables 4.2.6.8 and 6.1.1.4'
O O 0.0106 0.0060 'International Tables Vol C Tables 4.2.6.8 and 6.1.1.4'
Zn Zn 0.2839 1.4301 'International Tables Vol C Tables 4.2.6.8 and 6.1.1.4'

loop_
_exptl_crystal_face_index_h
_exptl_crystal_face_index_k
_exptl_crystal_face_index_l
_exptl_crystal_face_perp_dist
0 0 1 0.0139
0 0 -1 0.0288
3 -2 -2 0.0542
-3 2 2 0.1102
2 0 -1 0.0285
-2 0 1 0.0177

loop_
_geom_angle_atom_site_label_1
_geom_angle_atom_site_label_2
_geom_angle_atom_site_label_3
_geom_angle
_geom_angle_site_symmetry_1
_geom_angle_site_symmetry_3
_geom_angle_publ_flag
Au3 Au4 Au3 63.79(3) 2_655 . ?
C39 Au4 Au3 90.15(14) . . ?
C39 Au4 Au3 91.10(15) . 2_655 ?
C39 Au4 Au3 90.15(14) 2_655 2_655 ?
C39 Au4 Au3 91.09(15) 2_655 . ?
C39 Au4 C39 178.5(3) . 2_655 ?
Au1 Au2 Au1 66.61(4) 2_655 . ?
C20 Au2 Au1 84.22(15) . . ?
C20 Au2 Au1 93.31(15) . 2_655 ?
C20 Au2 Au1 84.22(15) 2_655 2_655 ?
C20 Au2 Au1 93.31(15) 2_655 . ?
C20 Au2 C20 177.0(3) . 2_655 ?
C18 Au1 Au2 92.74(16) . . ?
C18 Au1 C19 177.4(2) . . ?
C19 Au1 Au2 89.50(19) . . ?
C37 Au3 Au4 88.90(15) . . ?
C38 Au3 Au4 93.00(19) . . ?
C38 Au3 C37 175.8(3) . . ?
O4 Zn4 Zn3 39.36(11) . . ?
O4 Zn4 O3 77.36(17) . . ?
O4 Zn4 N14 105.67(19) . . ?
O4 Zn4 N11 103.32(17) . . ?
O4 Zn4 N10 149.3(2) . . ?
O3 Zn4 Zn3 43.64(11) . . ?
O3 Zn4 N11 150.23(18) . . ?
N14 Zn4 Zn3 93.96(11) . . ?
N14 Zn4 O3 105.81(18) . . ?
N14 Zn4 N11 102.62(18) . . ?
N14 Zn4 N10 102.6(2) . . ?
N11 Zn4 Zn3 142.52(13) . . ?
N10 Zn4 Zn3 127.30(14) . . ?
N10 Zn4 O3 83.66(18) . . ?
N10 Zn4 N11 81.7(2) . . ?
O1 Zn2 Zn1 43.81(9) . . ?
O1 Zn2 N4 147.49(18) . . ?
O1 Zn2 N3 83.74(16) . . ?
O2 Zn2 Zn1 39.39(12) . . ?
O2 Zn2 O1 78.91(16) . . ?
O2 Zn2 N7 104.88(19) . . ?
O2 Zn2 N4 103.53(19) . . ?
O2 Zn2 N3 153.49(18) . . ?
N7 Zn2 Zn1 99.48(12) . . ?
N7 Zn2 O1 111.87(18) . . ?
N7 Zn2 N4 99.0(2) . . ?
N7 Zn2 N3 100.1(2) . . ?
N4 Zn2 Zn1 142.01(14) . . ?
N3 Zn2 Zn1 127.55(14) . . ?
N3 Zn2 N4 80.9(2) . . ?
O1 Zn1 Zn2 43.02(9) . . ?
O1 Zn1 N2 159.04(17) . . ?
O2 Zn1 Zn2 40.04(12) . . ?
O2 Zn1 O1 78.77(16) . . ?
O2 Zn1 N5 109.26(19) . . ?
O2 Zn1 N1 146.10(19) . . ?
O2 Zn1 N2 104.82(19) . . ?
N5 Zn1 Zn2 92.29(12) . . ?
N5 Zn1 O1 95.76(18) . . ?
N5 Zn1 N1 101.4(2) . . ?
N5 Zn1 N2 102.3(2) . . ?
N1 Zn1 Zn2 126.70(13) . . ?
N1 Zn1 O1 84.16(16) . . ?
N1 Zn1 N2 81.89(18) . . ?
N2 Zn1 Zn2 144.83(14) . . ?
O4 Zn3 Zn4 39.67(11) . . ?
O4 Zn3 O3 77.72(17) . . ?
O4 Zn3 N12 114.3(2) . . ?
O4 Zn3 N8 145.6(2) . . ?
O4 Zn3 N9 104.30(19) . . ?
O3 Zn3 Zn4 43.74(11) . . ?
O3 Zn3 N9 156.2(2) . . ?
N12 Zn3 Zn4 95.89(13) . . ?
N12 Zn3 O3 99.37(19) . . ?
N12 Zn3 N8 97.0(2) . . ?
N12 Zn3 N9 101.2(2) . . ?
N8 Zn3 Zn4 127.19(18) . . ?
N8 Zn3 O3 83.6(2) . . ?
N8 Zn3 N9 82.1(2) . . ?
N9 Zn3 Zn4 143.93(16) . . ?
O6 Cl1 O8 112.1(6) . . ?
O7 Cl1 O6 111.1(10) . . ?
O7 Cl1 O5 107.8(9) . . ?
O7 Cl1 O8 112.5(5) . . ?
O5 Cl1 O6 96.2(10) . . ?
O5 Cl1 O8 116.1(8) . . ?
Zn2 O1 Zn1 93.17(14) . . ?
C1 O1 Zn2 132.4(3) . . ?
C1 O1 Zn1 128.6(3) . . ?
Zn2 O2 H2 109(5) . . ?
Zn1 O2 Zn2 100.6(2) . . ?
Zn1 O2 H2 114(5) . . ?
Zn4 O4 H4 106(5) . . ?
Zn3 O4 Zn4 100.97(19) . . ?
Zn3 O4 H4 109(3) . . ?
Zn3 O3 Zn4 92.62(18) . . ?
C21 O3 Zn4 131.4(4) . . ?
C21 O3 Zn3 129.8(4) . . ?
C37 N12 Zn3 168.1(5) . . ?
C39 N14 Zn4 171.6(4) . . ?
C18 N5 Zn1 165.4(4) . . ?
C17 N1 Zn1 125.5(4) . . ?
C17 N1 C7 120.1(5) . . ?
C7 N1 Zn1 112.8(4) . . ?
N14 C39 Au4 178.3(5) . . ?
C20 N7 Zn2 165.9(5) . . ?
C15 N4 Zn2 108.9(4) . . ?
C15 N4 C14 108.2(6) . . ?
C13 N4 Zn2 105.3(4) . . ?
C13 N4 C15 115.9(5) . . ?
C13 N4 C14 107.0(6) . . ?
C14 N4 Zn2 111.6(4) . . ?
O1 C1 C6 120.8(5) . . ?
O1 C1 C2 121.9(5) . . ?
C2 C1 C6 117.3(5) . . ?
C36B N11 Zn4 104.9(15) . . ?
C35 N11 Zn4 114.2(4) . . ?
C35 N11 C36B 94.9(16) . . ?
C35 N11 C34A 100.6(8) . . ?
C35 N11 C34B 135.8(12) . . ?
C35 N11 C36A 112.5(8) . . ?
C34A N11 Zn4 105.5(5) . . ?
C34B N11 Zn4 98.7(9) . . ?
C34B N11 C36B 104.4(16) . . ?
C36A N11 Zn4 111.1(6) . . ?
C36A N11 C34A 112.2(7) . . ?
N12 C37 Au3 177.9(5) . . ?
C11 N3 Zn2 126.7(4) . . ?
C11 N3 C12 121.0(5) . . ?
C12 N3 Zn2 111.7(4) . . ?
C27 N8 Zn3 126.0(5) . . ?
C27 N8 C28 120.0(7) . . ?
C28 N8 Zn3 111.9(5) . . ?
C32 N10 Zn4 128.3(4) . . ?
C32 N10 C33 119.5(6) . . ?
C33 N10 Zn4 111.5(5) . . ?
C9 N2 Zn1 112.1(4) . . ?
C9 N2 C8 105.8(6) . . ?
C8 N2 Zn1 102.2(4) . . ?
C10 N2 Zn1 111.7(4) . . ?
C10 N2 C9 111.6(6) . . ?
C10 N2 C8 113.0(6) . . ?
C29 N9 Zn3 103.6(5) . . ?
C29 N9 C30 105.9(7) . . ?
C30 N9 Zn3 113.1(4) . . ?
C31 N9 Zn3 111.3(5) . . ?
C31 N9 C29 114.5(7) . . ?
C31 N9 C30 108.5(8) . . ?
C1 C6 C11 122.4(5) . . ?
C5 C6 C1 118.7(5) . . ?
C5 C6 C11 118.5(5) . . ?
N7 C20 Au2 175.0(5) . . ?
O3 C21 C26 120.8(6) . . ?
O3 C21 C22 120.5(5) . . ?
C22 C21 C26 118.6(6) . . ?
N5 C18 Au1 179.2(6) . . ?
N6 C19 Au1 178.9(8) . . ?
C1 C2 C17 122.9(5) . . ?
C3 C2 C1 120.3(6) . . ?
C3 C2 C17 116.8(5) . . ?
C21 C26 C27 122.5(6) . . ?
C25 C26 C21 117.7(7) . . ?
C25 C26 C27 119.6(7) . . ?
C21 C22 C32 122.9(6) . . ?
C23 C22 C21 119.3(6) . . ?
C23 C22 C32 117.7(6) . . ?
C2 C3 H3 118.3 . . ?
C2 C3 C4 123.5(6) . . ?
C4 C3 H3 118.3 . . ?
N3 C11 C6 126.4(5) . . ?
N3 C11 H11 116.8 . . ?
C6 C11 H11 116.8 . . ?
N1 C17 C2 127.3(5) . . ?
N1 C17 H17 116.3 . . ?
C2 C17 H17 116.3 . . ?
C3 C4 C16 121.3(7) . . ?
C5 C4 C3 116.4(6) . . ?
C5 C4 C16 122.2(7) . . ?
N13 C38 Au3 177.2(7) . . ?
N10 C32 C22 127.2(6) . . ?
N10 C32 H32 116.4 . . ?
C22 C32 H32 116.4 . . ?
C6 C5 H5 118.1 . . ?
C4 C5 C6 123.7(6) . . ?
C4 C5 H5 118.1 . . ?
N3 C12 H12A 109.3 . . ?
N3 C12 H12B 109.3 . . ?
H12A C12 H12B 108.0 . . ?
C13 C12 N3 111.6(5) . . ?
C13 C12 H12A 109.3 . . ?
C13 C12 H12B 109.3 . . ?
C22 C23 H23 119.0 . . ?
C24 C23 C22 122.0(7) . . ?
C24 C23 H23 119.0 . . ?
N8 C27 C26 127.3(6) . . ?
N8 C27 H27 116.4 . . ?
C26 C27 H27 116.4 . . ?
N2 C9 H9A 109.5 . . ?
N2 C9 H9B 109.5 . . ?
N2 C9 H9C 109.5 . . ?
H9A C9 H9B 109.5 . . ?
H9A C9 H9C 109.5 . . ?
H9B C9 H9C 109.5 . . ?
N4 C15 H15A 109.5 . . ?
N4 C15 H15B 109.5 . . ?
N4 C15 H15C 109.5 . . ?
H15A C15 H15B 109.5 . . ?
H15A C15 H15C 109.5 . . ?
H15B C15 H15C 109.5 . . ?
N4 C13 C12 112.6(6) . . ?
N4 C13 H13A 109.1 . . ?
N4 C13 H13B 109.1 . . ?
C12 C13 H13A 109.1 . . ?
C12 C13 H13B 109.1 . . ?
H13A C13 H13B 107.8 . . ?
N10 C33 H33A 109.9 . . ?
N10 C33 H33B 109.9 . . ?
N10 C33 H33C 109.3 . . ?
N10 C33 H33D 109.3 . . ?
H33A C33 H33B 108.3 . . ?
H33C C33 H33D 107.9 . . ?
C34A C33 N10 108.8(6) . . ?
C34A C33 H33A 109.9 . . ?
C34A C33 H33B 109.9 . . ?
C34B C33 N10 111.7(9) . . ?
C34B C33 H33C 109.3 . . ?
C34B C33 H33D 109.3 . . ?
N1 C7 H7A 109.9 . . ?
N1 C7 H7B 109.9 . . ?
N1 C7 C8 109.1(5) . . ?
H7A C7 H7B 108.3 . . ?
C8 C7 H7A 109.9 . . ?
C8 C7 H7B 109.9 . . ?
N4 C14 H14A 109.5 . . ?
N4 C14 H14B 109.5 . . ?
N4 C14 H14C 109.5 . . ?
H14A C14 H14B 109.5 . . ?
H14A C14 H14C 109.5 . . ?
H14B C14 H14C 109.5 . . ?
N9 C29 H29A 109.3 . . ?
N9 C29 H29B 109.3 . . ?
N9 C29 C28 111.5(7) . . ?
H29A C29 H29B 108.0 . . ?
C28 C29 H29A 109.3 . . ?
C28 C29 H29B 109.3 . . ?
N11 C36B H36A 109.5 . . ?
N11 C36B H36B 109.5 . . ?
N11 C36B H36C 109.5 . . ?
H36A C36B H36B 109.5 . . ?
H36A C36B H36C 109.5 . . ?
H36B C36B H36C 109.5 . . ?
N9 C30 H30A 109.5 . . ?
N9 C30 H30B 109.5 . . ?
N9 C30 H30C 109.5 . . ?
H30A C30 H30B 109.5 . . ?
H30A C30 H30C 109.5 . . ?
H30B C30 H30C 109.5 . . ?
N9 C31 H31A 109.5 . . ?
N9 C31 H31B 109.5 . . ?
N9 C31 H31C 109.5 . . ?
H31A C31 H31B 109.5 . . ?
H31A C31 H31C 109.5 . . ?
H31B C31 H31C 109.5 . . ?
H9D O9 H9E 100(4) . . ?
C26 C25 H25 117.5 . . ?
C24 C25 C26 125.0(7) . . ?
C24 C25 H25 117.5 . . ?
N8 C28 C29 108.8(6) . . ?
N8 C28 H28A 109.9 . . ?
N8 C28 H28B 109.9 . . ?
C29 C28 H28A 109.9 . . ?
C29 C28 H28B 109.9 . . ?
H28A C28 H28B 108.3 . . ?
C23 C24 C60 121.5(9) . . ?
C25 C24 C23 117.1(7) . . ?
C25 C24 C60 121.3(9) . . ?
C4 C16 H16A 109.5 . . ?
C4 C16 H16B 109.5 . . ?
C4 C16 H16C 109.5 . . ?
H16A C16 H16B 109.5 . . ?
H16A C16 H16C 109.5 . . ?
H16B C16 H16C 109.5 . . ?
C24 C60 H60A 109.5 . . ?
C24 C60 H60B 109.5 . . ?
C24 C60 H60C 109.5 . . ?
H60A C60 H60B 109.5 . . ?
H60A C60 H60C 109.5 . . ?
H60B C60 H60C 109.5 . . ?
N2 C8 H8A 109.2 . . ?
N2 C8 H8B 109.2 . . ?
C7 C8 N2 112.0(6) . . ?
C7 C8 H8A 109.2 . . ?
C7 C8 H8B 109.2 . . ?
H8A C8 H8B 107.9 . . ?
N2 C10 H10A 109.5 . . ?
N2 C10 H10B 109.5 . . ?
N2 C10 H10C 109.5 . . ?
H10A C10 H10B 109.5 . . ?
H10A C10 H10C 109.5 . . ?
H10B C10 H10C 109.5 . . ?
N11 C35 H35A 109.5 . . ?
N11 C35 H35B 109.5 . . ?
N11 C35 H35C 109.5 . . ?
H35A C35 H35B 109.5 . . ?
H35A C35 H35C 109.5 . . ?
H35B C35 H35C 109.5 . . ?
N11 C34A H34A 109.2 . . ?
N11 C34A H34B 109.2 . . ?
C33 C34A N11 111.9(8) . . ?
C33 C34A H34A 109.2 . . ?
C33 C34A H34B 109.2 . . ?
H34A C34A H34B 107.9 . . ?
N11 C34B H34C 107.3 . . ?
N11 C34B H34D 107.3 . . ?
C33 C34B N11 119.9(18) . . ?
C33 C34B H34C 107.3 . . ?
C33 C34B H34D 107.3 . . ?
H34C C34B H34D 106.9 . . ?
N11 C36A H36D 109.5 . . ?
N11 C36A H36E 109.5 . . ?
N11 C36A H36F 109.5 . . ?
H36D C36A H36E 109.5 . . ?
H36D C36A H36F 109.5 . . ?
H36E C36A H36F 109.5 . . ?

loop_
_geom_bond_atom_site_label_1
_geom_bond_atom_site_label_2
_geom_bond_distance
_geom_bond_site_symmetry_2
_geom_bond_publ_flag
Au4 Au3 3.2813(5) 2_655 ?
Au4 Au3 3.2814(6) . ?
Au4 C39 1.996(6) . ?
Au4 C39 1.996(6) 2_655 ?
Au2 Au1 3.2496(9) 2_655 ?
Au2 Au1 3.2497(9) . ?
Au2 C20 1.986(6) 2_655 ?
Au2 C20 1.986(6) . ?
Au1 C18 1.983(7) . ?
Au1 C19 1.984(8) . ?
Au3 C37 1.990(7) . ?
Au3 C38 1.984(7) . ?
Zn4 Zn3 3.0225(8) . ?
Zn4 O4 1.965(4) . ?
Zn4 O3 2.092(4) . ?
Zn4 N14 2.025(5) . ?
Zn4 N11 2.178(4) . ?
Zn4 N10 2.059(5) . ?
Zn2 Zn1 3.0141(8) . ?
Zn2 O1 2.059(3) . ?
Zn2 O2 1.972(4) . ?
Zn2 N7 2.031(5) . ?
Zn2 N4 2.124(5) . ?
Zn2 N3 2.075(5) . ?
Zn1 O1 2.090(3) . ?
Zn1 O2 1.946(4) . ?
Zn1 N5 2.049(6) . ?
Zn1 N1 2.068(4) . ?
Zn1 N2 2.154(4) . ?
Zn3 O4 1.952(4) . ?
Zn3 O3 2.088(4) . ?
Zn3 N12 2.024(5) . ?
Zn3 N8 2.066(6) . ?
Zn3 N9 2.143(5) . ?
Cl1 O6 1.319(10) . ?
Cl1 O7 1.292(8) . ?
Cl1 O5 1.296(11) . ?
Cl1 O8 1.354(7) . ?
O1 C1 1.285(6) . ?
O2 H2 0.74(6) . ?
O4 H4 0.890(2) . ?
O3 C21 1.300(7) . ?
N12 C37 1.124(7) . ?
N14 C39 1.127(7) . ?
N5 C18 1.127(7) . ?
N1 C17 1.268(7) . ?
N1 C7 1.460(7) . ?
N7 C20 1.132(7) . ?
N4 C15 1.461(8) . ?
N4 C13 1.440(8) . ?
N4 C14 1.488(8) . ?
C1 C6 1.439(7) . ?
C1 C2 1.416(7) . ?
N11 C36B 1.60(4) . ?
N11 C35 1.444(8) . ?
N11 C34A 1.500(12) . ?
N11 C34B 1.47(2) . ?
N11 C36A 1.452(12) . ?
N3 C11 1.266(8) . ?
N3 C12 1.480(8) . ?
N8 C27 1.235(9) . ?
N8 C28 1.496(9) . ?
N10 C32 1.256(8) . ?
N10 C33 1.468(8) . ?
N2 C9 1.443(7) . ?
N2 C8 1.494(9) . ?
N2 C10 1.437(10) . ?
N9 C29 1.451(10) . ?
N9 C30 1.454(11) . ?
N9 C31 1.418(9) . ?
C6 C11 1.453(8) . ?
C6 C5 1.405(8) . ?
C21 C26 1.423(8) . ?
C21 C22 1.417(9) . ?
C19 N6 1.130(8) . ?
C2 C3 1.382(8) . ?
C2 C17 1.448(8) . ?
C26 C27 1.466(10) . ?
C26 C25 1.396(11) . ?
C22 C32 1.460(9) . ?
C22 C23 1.412(9) . ?
C3 H3 0.9300 . ?
C3 C4 1.386(9) . ?
C11 H11 0.9300 . ?
C17 H17 0.9300 . ?
C4 C5 1.377(9) . ?
C4 C16 1.508(9) . ?
C38 N13 1.123(8) . ?
C32 H32 0.9300 . ?
C5 H5 0.9300 . ?
C12 H12A 0.9700 . ?
C12 H12B 0.9700 . ?
C12 C13 1.463(9) . ?
C23 H23 0.9300 . ?
C23 C24 1.382(10) . ?
C27 H27 0.9300 . ?
C9 H9A 0.9600 . ?
C9 H9B 0.9600 . ?
C9 H9C 0.9600 . ?
C15 H15A 0.9600 . ?
C15 H15B 0.9600 . ?
C15 H15C 0.9600 . ?
C13 H13A 0.9700 . ?
C13 H13B 0.9700 . ?
C33 H33A 0.9700 . ?
C33 H33B 0.9700 . ?
C33 H33C 0.9700 . ?
C33 H33D 0.9700 . ?
C33 C34A 1.463(13) . ?
C33 C34B 1.37(2) . ?
C7 H7A 0.9700 . ?
C7 H7B 0.9700 . ?
C7 C8 1.472(9) . ?
C14 H14A 0.9600 . ?
C14 H14B 0.9600 . ?
C14 H14C 0.9600 . ?
C29 H29A 0.9700 . ?
C29 H29B 0.9700 . ?
C29 C28 1.507(13) . ?
C36B H36A 0.9600 . ?
C36B H36B 0.9600 . ?
C36B H36C 0.9600 . ?
C30 H30A 0.9600 . ?
C30 H30B 0.9600 . ?
C30 H30C 0.9600 . ?
C31 H31A 0.9600 . ?
C31 H31B 0.9600 . ?
C31 H31C 0.9600 . ?
O9 H9D 0.89(2) . ?
O9 H9E 0.90(2) . ?
C25 H25 0.9300 . ?
C25 C24 1.359(11) . ?
C28 H28A 0.9700 . ?
C28 H28B 0.9700 . ?
C24 C60 1.535(10) . ?
C16 H16A 0.9600 . ?
C16 H16B 0.9600 . ?
C16 H16C 0.9600 . ?
C60 H60A 0.9600 . ?
C60 H60B 0.9600 . ?
C60 H60C 0.9600 . ?
C8 H8A 0.9700 . ?
C8 H8B 0.9700 . ?
C10 H10A 0.9600 . ?
C10 H10B 0.9600 . ?
C10 H10C 0.9600 . ?
C35 H35A 0.9600 . ?
C35 H35B 0.9600 . ?
C35 H35C 0.9600 . ?
C34A H34A 0.9700 . ?
C34A H34B 0.9700 . ?
C34B H34C 0.9700 . ?
C34B H34D 0.9700 . ?
C36A H36D 0.9600 . ?
C36A H36E 0.9600 . ?
C36A H36F 0.9600 . ?

loop_
_geom_torsion_atom_site_label_1
_geom_torsion_atom_site_label_2
_geom_torsion_atom_site_label_3
_geom_torsion_atom_site_label_4
_geom_torsion
_geom_torsion_site_symmetry_1
_geom_torsion_site_symmetry_2
_geom_torsion_site_symmetry_3
_geom_torsion_site_symmetry_4
_geom_torsion_publ_flag
Zn4 O3 C21 C26 162.7(4) . . . . ?
Zn4 O3 C21 C22 -19.8(8) . . . . ?
Zn4 N11 C34A C33 -37.1(10) . . . . ?
Zn4 N11 C34B C33 45(2) . . . . ?
Zn4 N10 C32 C22 10.9(10) . . . . ?
Zn4 N10 C33 C34A -39.4(9) . . . . ?
Zn4 N10 C33 C34B 5.3(17) . . . . ?
Zn2 O1 C1 C6 -12.3(8) . . . . ?
Zn2 O1 C1 C2 169.1(4) . . . . ?
Zn2 N4 C13 C12 46.3(7) . . . . ?
Zn2 N3 C11 C6 19.3(9) . . . . ?
Zn2 N3 C12 C13 12.1(8) . . . . ?
Zn1 O1 C1 C6 -157.8(4) . . . . ?
Zn1 O1 C1 C2 23.6(7) . . . . ?
Zn1 N1 C17 C2 -16.7(9) . . . . ?
Zn1 N1 C7 C8 -23.8(7) . . . . ?
Zn1 N2 C8 C7 -48.6(7) . . . . ?
Zn3 O3 C21 C26 18.0(8) . . . . ?
Zn3 O3 C21 C22 -164.5(4) . . . . ?
Zn3 N8 C27 C26 -21.6(10) . . . . ?
Zn3 N8 C28 C29 -20.5(9) . . . . ?
Zn3 N9 C29 C28 -49.8(8) . . . . ?
O1 C1 C6 C11 -9.7(8) . . . . ?
O1 C1 C6 C5 177.7(5) . . . . ?
O1 C1 C2 C3 -178.7(5) . . . . ?
O1 C1 C2 C17 2.6(9) . . . . ?
O3 C21 C26 C27 6.7(9) . . . . ?
O3 C21 C26 C25 -178.4(6) . . . . ?
O3 C21 C22 C32 -2.2(9) . . . . ?
O3 C21 C22 C23 178.7(5) . . . . ?
N1 C7 C8 N2 50.0(9) . . . . ?
C1 C6 C11 N3 5.6(10) . . . . ?
C1 C6 C5 C4 2.4(9) . . . . ?
C1 C2 C3 C4 -0.1(10) . . . . ?
C1 C2 C17 N1 -6.0(10) . . . . ?
N3 C12 C13 N4 -40.0(9) . . . . ?
N10 C33 C34A N11 51.6(12) . . . . ?
N10 C33 C34B N11 -37(3) . . . . ?
N9 C29 C28 N8 48.5(10) . . . . ?
C6 C1 C2 C3 2.6(8) . . . . ?
C6 C1 C2 C17 -176.1(5) . . . . ?
C21 C26 C27 N8 -4.6(11) . . . . ?
C21 C26 C25 C24 -0.4(11) . . . . ?
C21 C22 C32 N10 6.7(10) . . . . ?
C21 C22 C23 C24 -0.3(10) . . . . ?
C2 C1 C6 C11 168.9(5) . . . . ?
C2 C1 C6 C5 -3.7(8) . . . . ?
C2 C3 C4 C5 -1.3(10) . . . . ?
C2 C3 C4 C16 178.4(7) . . . . ?
C26 C21 C22 C32 175.3(6) . . . . ?
C26 C21 C22 C23 -3.8(8) . . . . ?
C26 C25 C24 C23 -3.7(11) . . . . ?
C26 C25 C24 C60 -180.0(7) . . . . ?
C22 C21 C26 C27 -170.8(6) . . . . ?
C22 C21 C26 C25 4.1(9) . . . . ?
C22 C23 C24 C25 4.0(11) . . . . ?
C22 C23 C24 C60 -179.7(7) . . . . ?
C3 C2 C17 N1 175.3(6) . . . . ?
C3 C4 C5 C6 0.1(10) . . . . ?
C11 N3 C12 C13 -159.6(6) . . . . ?
C11 C6 C5 C4 -170.5(6) . . . . ?
C17 N1 C7 C8 142.6(6) . . . . ?
C17 C2 C3 C4 178.7(6) . . . . ?
C32 N10 C33 C34A 149.3(8) . . . . ?
C32 N10 C33 C34B -165.9(16) . . . . ?
C32 C22 C23 C24 -179.4(6) . . . . ?
C5 C6 C11 N3 178.2(6) . . . . ?
C12 N3 C11 C6 -170.3(6) . . . . ?
C23 C22 C32 N10 -174.2(6) . . . . ?
C27 N8 C28 C29 144.1(8) . . . . ?
C27 C26 C25 C24 174.7(7) . . . . ?
C9 N2 C8 C7 -166.1(6) . . . . ?
C15 N4 C13 C12 -74.0(8) . . . . ?
C33 N10 C32 C22 -179.5(7) . . . . ?
C7 N1 C17 C2 178.8(6) . . . . ?
C14 N4 C13 C12 165.2(6) . . . . ?
C36B N11 C34B C33 153(3) . . . . ?
C30 N9 C29 C28 -169.1(7) . . . . ?
C31 N9 C29 C28 71.5(9) . . . . ?
C25 C26 C27 N8 -179.5(7) . . . . ?
C28 N8 C27 C26 176.1(6) . . . . ?
C16 C4 C5 C6 -179.6(7) . . . . ?
C10 N2 C8 C7 71.5(8) . . . . ?
C35 N11 C34A C33 -156.1(8) . . . . ?
C35 N11 C34B C33 -94(2) . . . . ?
C36A N11 C34A C33 84.1(10) . . . . ?

loop_
_exptl_oxdiff_crystal_face_indexfrac_h
_exptl_oxdiff_crystal_face_indexfrac_k
_exptl_oxdiff_crystal_face_indexfrac_l
_exptl_oxdiff_crystal_face_x
_exptl_oxdiff_crystal_face_y
_exptl_oxdiff_crystal_face_z
-0.0047 -0.0002 1.0034 -0.0188 -0.0382 0.0036
0.0047 0.0002 -1.0034 0.0188 0.0382 -0.0036
2.9900 -2.0015 -1.9911 0.0083 0.0315 0.1194
-2.9900 2.0015 1.9911 -0.0083 -0.0315 -0.1194
1.9984 -0.0006 -0.9992 -0.0222 0.0121 0.0071
-1.9984 0.0006 0.9992 0.0222 -0.0121 -0.0071
